data_7053668
loop_
_publ_author_name
'D\'eniz, Mariadel'
'Pas\'an, Jorge'
'Fabelo, Oscar'
'Ca\~nadillas-Delgado, Laura'
'Lloret, Francesc'
'Julve, Miguel'
'Ruiz-P\'erez, Catalina'

_publ_section_title
;
 Metal-organic coordination frameworks based on mixed methylmalonate and
 4,4&#x2032;-bipiridine ligands: synthesis, crystal structure and magnetic
 properties
;
_journal_issue 11
_journal_name_full 'New Journal of Chemistry'
_journal_page_first 2515
_journal_paper_doi 10.1039/c0nj00436g
_journal_volume 34
_journal_year 2010
_chemical_formula_sum 'C24 H24 Cu N4 O6'
_chemical_formula_weight 527.98
_chemical_name_systematic
;
?
;
_space_group_IT_number 14
_symmetry_cell_setting monoclinic
_symmetry_space_group_name_Hall '-P 2yn'
_symmetry_space_group_name_H-M 'P 1 21/n 1'
_atom_sites_solution_hydrogens geom
_atom_sites_solution_primary direct
_atom_sites_solution_secondary difmap
_audit_creation_method SHELXL-97
_cell_angle_alpha 90.00
_cell_angle_beta 91.609(6)
_cell_angle_gamma 90.00
_cell_formula_units_Z 4
_cell_length_a 7.4191(3)
_cell_length_b 27.4874(13)
_cell_length_c 11.5347(11)
_cell_measurement_temperature 293(2)
_cell_volume 2351.4(3)
_computing_cell_refinement 'Dirax/lsq (Duisenberg & Schreurs, 1989-2000)'
_computing_data_collection 'Collect (Nonius BV, 1997-2000)'
_computing_data_reduction 'EvalCCD (Duisenberg & Schreurs 1990-2000)'
_computing_molecular_graphics CRYSTALMAKER
_computing_publication_material 'PARST97 (Nardelli, 1997)'
_computing_structure_refinement 'SHELXL-97 (Sheldrick, 1997)'
_computing_structure_solution 'SHELXS-97 (Sheldrick, 1997)'
_diffrn_ambient_temperature 293(2)
_diffrn_detector 'CCD plate'
_diffrn_detector_area_resol_mean 9
_diffrn_measured_fraction_theta_full 0.987
_diffrn_measured_fraction_theta_max 0.987
_diffrn_measurement_device '95mm CCD camera on \k-goniostat'
_diffrn_measurement_device_type KappaCCD
_diffrn_measurement_method 'CCD rotation images, thick slices'
_diffrn_radiation_monochromator 'horizonally mounted graphite crystal'
_diffrn_radiation_probe x-ray
_diffrn_radiation_source 'fine-focus sealed tube'
_diffrn_radiation_type MoK\a
_diffrn_radiation_wavelength 0.71073
_diffrn_reflns_av_R_equivalents 0.0495
_diffrn_reflns_av_sigmaI/netI 0.0841
_diffrn_reflns_limit_h_max 9
_diffrn_reflns_limit_h_min -8
_diffrn_reflns_limit_k_max 32
_diffrn_reflns_limit_k_min -35
_diffrn_reflns_limit_l_max 11
_diffrn_reflns_limit_l_min -14
_diffrn_reflns_number 13828
_diffrn_reflns_theta_full 27.50
_diffrn_reflns_theta_max 27.50
_diffrn_reflns_theta_min 4.04
_diffrn_source 'Enraf Nonius FR590'
_exptl_absorpt_coefficient_mu 0.977
_exptl_absorpt_correction_type sadabs
_exptl_crystal_colour Blue
_exptl_crystal_density_diffrn 1.480
_exptl_crystal_density_method 'not measured'
_exptl_crystal_description Prisms
_exptl_crystal_F_000 1076
_exptl_crystal_size_max 0.12
_exptl_crystal_size_mid 0.08
_exptl_crystal_size_min 0.08
_refine_diff_density_max 1.144
_refine_diff_density_min -0.453
_refine_diff_density_rms 0.098
_refine_ls_extinction_method none
_refine_ls_goodness_of_fit_ref 1.058
_refine_ls_hydrogen_treatment constr
_refine_ls_matrix_type full
_refine_ls_number_parameters 316
_refine_ls_number_reflns 5318
_refine_ls_number_restraints 0
_refine_ls_restrained_S_all 1.058
_refine_ls_R_factor_all 0.1345
_refine_ls_R_factor_gt 0.0723
_refine_ls_shift/su_max 0.000
_refine_ls_shift/su_mean 0.000
_refine_ls_structure_factor_coef Fsqd
_refine_ls_weighting_details 'calc w=1/[\s^2^(Fo^2^)+(0.0604P)^2^+5.6136P] where P=(Fo^2^+2Fc^2^)/3'
_refine_ls_weighting_scheme calc
_refine_ls_wR_factor_gt 0.1522
_refine_ls_wR_factor_ref 0.1764
_reflns_number_gt 3164
_reflns_number_total 5318
_reflns_threshold_expression >2sigma(I)
_cod_data_source_file c0nj00436g.txt
_cod_data_source_block compound8
_cod_depositor_comments
;
The following automatic conversions were performed:

'_symmetry_cell_setting' value 'Monoclinic' changed to 'monoclinic'
according to /home/saulius/struct/CIF-dictionaries/cif_core.dic
dictionary named 'cif_core.dic' version 2.4.2 from 2011-04-26.

Automatic conversion script
Id: cif_fix_values 1891 2012-01-12 08:04:46Z andrius 
;
_cod_original_sg_symbol_H-M P21/n
_cod_database_code 7053668

loop_
_symmetry_equiv_pos_as_xyz
'x, y, z'
'-x+1/2, y+1/2, -z+1/2'
'-x, -y, -z'
'x-1/2, -y-1/2, z-1/2'

loop_
_atom_site_label
_atom_site_type_symbol
_atom_site_fract_x
_atom_site_fract_y
_atom_site_fract_z
_atom_site_U_iso_or_equiv
_atom_site_adp_type
_atom_site_occupancy
_atom_site_symmetry_multiplicity
_atom_site_calc_flag
_atom_site_refinement_flags
C1 C 0.4771(7) 0.19714(17) 0.3727(4) 0.0284(10) Uani 1 1 d .
C2 C 0.4115(7) 0.16221(17) 0.2775(4) 0.0330(11) Uani 1 1 d .
H2 H 0.2843 0.1546 0.2897 0.040 Uiso 1 1 calc R
C3 C 0.4261(8) 0.18912(18) 0.1620(4) 0.0334(12) Uani 1 1 d .
C4 C 0.5188(9) 0.1148(2) 0.2800(5) 0.0528(16) Uani 1 1 d .
H4A H 0.4734 0.0935 0.2199 0.079 Uiso 1 1 calc R
H4B H 0.5069 0.0993 0.3540 0.079 Uiso 1 1 calc R
H4C H 0.6437 0.1216 0.2676 0.079 Uiso 1 1 calc R
O1 O 0.6465(4) 0.20014(11) 0.3852(3) 0.0298(7) Uani 1 1 d .
O2 O 0.3697(5) 0.22055(14) 0.4292(3) 0.0440(9) Uani 1 1 d .
O1W O 1.0034(5) 0.21306(15) 0.4298(3) 0.0530(11) Uani 1 1 d .
O3 O 0.5688(6) 0.19027(16) 0.1106(3) 0.0568(11) Uani 1 1 d .
O2W O -0.0617(7) 0.1697(2) 0.2028(5) 0.0841(16) Uani 1 1 d .
O4 O 0.2796(5) 0.20994(12) 0.1280(3) 0.0382(9) Uani 1 1 d .
C6 C 0.7067(8) 0.19705(18) 0.7356(4) 0.0378(12) Uani 1 1 d .
H6 H 0.6914 0.2289 0.7605 0.045 Uiso 1 1 calc R
C7 C 0.7049(8) 0.16077(18) 0.8172(4) 0.0382(13) Uani 1 1 d .
H7 H 0.6870 0.1683 0.8947 0.046 Uiso 1 1 calc R
C8 C 0.7296(7) 0.11304(17) 0.7844(4) 0.0307(11) Uani 1 1 d .
C9 C 0.7500(8) 0.10513(18) 0.6668(4) 0.0389(13) Uani 1 1 d .
H9 H 0.7648 0.0735 0.6399 0.047 Uiso 1 1 calc R
C10 C 0.7487(7) 0.14289(17) 0.5894(4) 0.0363(12) Uani 1 1 d .
H10 H 0.7619 0.1361 0.5111 0.044 Uiso 1 1 calc R
C11 C 0.7385(7) 0.07263(18) 0.8688(4) 0.0370(12) Uani 1 1 d .
C12 C 0.7580(12) 0.0810(2) 0.9876(5) 0.074(2) Uani 1 1 d .
H12 H 0.7625 0.1127 1.0157 0.089 Uiso 1 1 calc R
C13 C 0.7704(13) 0.0426(2) 1.0631(5) 0.082(3) Uani 1 1 d .
H13 H 0.7843 0.0497 1.1416 0.098 Uiso 1 1 calc R
C14 C 0.7508(11) -0.0109(2) 0.9212(6) 0.075(2) Uani 1 1 d .
H14 H 0.7506 -0.0431 0.8961 0.090 Uiso 1 1 calc R
C15 C 0.7369(11) 0.0246(2) 0.8381(6) 0.067(2) Uani 1 1 d .
H15 H 0.7263 0.0159 0.7603 0.080 Uiso 1 1 calc R
C16 C 0.7461(7) 0.29171(18) 0.2719(4) 0.0354(12) Uani 1 1 d .
H16 H 0.7595 0.2595 0.2488 0.042 Uiso 1 1 calc R
C17 C 0.7450(7) 0.32696(17) 0.1884(4) 0.0368(13) Uani 1 1 d .
H17 H 0.7574 0.3184 0.1110 0.044 Uiso 1 1 calc R
C18 C 0.7252(7) 0.37552(17) 0.2188(4) 0.0312(11) Uani 1 1 d .
C19 C 0.7078(8) 0.38510(18) 0.3370(4) 0.0388(13) Uani 1 1 d .
H19 H 0.6948 0.4169 0.3627 0.047 Uiso 1 1 calc R
C20 C 0.7099(8) 0.34797(17) 0.4141(4) 0.0386(13) Uani 1 1 d .
H20 H 0.6973 0.3555 0.4920 0.046 Uiso 1 1 calc R
C21 C 0.7234(7) 0.41461(17) 0.1314(4) 0.0336(11) Uani 1 1 d .
C22 C 0.6681(8) 0.4063(2) 0.0168(4) 0.0413(13) Uani 1 1 d .
H22 H 0.6300 0.3755 -0.0062 0.050 Uiso 1 1 calc R
C23 C 0.6696(9) 0.4434(2) -0.0619(5) 0.0508(16) Uani 1 1 d .
H23 H 0.6302 0.4367 -0.1375 0.061 Uiso 1 1 calc R
C24 C 0.7758(11) 0.4958(2) 0.0720(6) 0.068(2) Uani 1 1 d .
H24 H 0.8123 0.5271 0.0925 0.082 Uiso 1 1 calc R
C25 C 0.7798(9) 0.4612(2) 0.1567(5) 0.0536(16) Uani 1 1 d .
H25 H 0.8207 0.4690 0.2313 0.064 Uiso 1 1 calc R
Cu1 Cu 0.74396(9) 0.244570(18) 0.50198(5) 0.02730(18) Uani 1 1 d .
N1 N 0.7290(5) 0.18941(14) 0.6227(3) 0.0290(9) Uani 1 1 d .
N2 N 0.7642(8) -0.0033(2) 1.0331(5) 0.0644(16) Uani 1 1 d .
N3 N 0.7291(6) 0.30079(14) 0.3854(3) 0.0310(9) Uani 1 1 d .
N4 N 0.7233(8) 0.48815(19) -0.0380(5) 0.0594(15) Uani 1 1 d .

loop_
_atom_site_aniso_label
_atom_site_aniso_U_11
_atom_site_aniso_U_22
_atom_site_aniso_U_33
_atom_site_aniso_U_23
_atom_site_aniso_U_13
_atom_site_aniso_U_12
C1 0.030(3) 0.032(3) 0.023(2) 0.007(2) 0.001(2) 0.000(2)
C2 0.037(3) 0.033(3) 0.029(3) 0.002(2) -0.006(2) -0.009(2)
C3 0.048(3) 0.034(3) 0.018(2) -0.005(2) -0.006(2) -0.007(2)
C4 0.070(5) 0.035(3) 0.052(4) -0.004(3) -0.016(3) 0.004(3)
O1 0.0280(19) 0.0369(19) 0.0244(16) -0.0034(14) -0.0031(13) -0.0042(15)
O2 0.034(2) 0.064(3) 0.034(2) -0.0118(18) 0.0027(16) 0.0016(19)
O1W 0.038(2) 0.068(3) 0.053(2) 0.012(2) 0.0053(19) 0.011(2)
O3 0.059(3) 0.074(3) 0.038(2) 0.010(2) 0.005(2) -0.003(2)
O2W 0.061(3) 0.098(4) 0.093(4) -0.037(3) 0.017(3) -0.014(3)
O4 0.058(3) 0.0327(19) 0.0235(18) 0.0036(15) -0.0053(16) 0.0097(17)
C6 0.057(4) 0.030(3) 0.026(3) -0.003(2) 0.005(2) 0.002(2)
C7 0.059(4) 0.035(3) 0.021(2) -0.001(2) 0.006(2) -0.002(3)
C8 0.040(3) 0.028(3) 0.024(2) 0.0009(19) -0.002(2) -0.001(2)
C9 0.057(4) 0.026(3) 0.033(3) -0.005(2) -0.004(3) 0.004(2)
C10 0.053(3) 0.033(3) 0.024(2) -0.001(2) 0.002(2) 0.003(2)
C11 0.047(3) 0.031(3) 0.033(3) 0.003(2) -0.004(2) 0.001(2)
C12 0.149(8) 0.040(3) 0.034(3) 0.004(3) 0.021(4) 0.017(4)
C13 0.166(8) 0.050(4) 0.030(3) 0.013(3) 0.017(4) 0.022(5)
C14 0.132(7) 0.032(3) 0.059(4) 0.007(3) -0.020(4) -0.010(4)
C15 0.125(7) 0.032(3) 0.042(3) 0.003(3) -0.019(4) -0.004(4)
C16 0.058(4) 0.026(2) 0.022(2) -0.004(2) 0.001(2) -0.001(2)
C17 0.059(4) 0.031(3) 0.021(2) -0.003(2) 0.002(2) -0.002(2)
C18 0.036(3) 0.026(3) 0.032(3) 0.000(2) -0.003(2) -0.001(2)
C19 0.062(4) 0.022(2) 0.033(3) -0.001(2) 0.001(3) 0.002(2)
C20 0.061(4) 0.030(3) 0.024(2) -0.005(2) -0.005(2) 0.002(2)
C21 0.040(3) 0.028(3) 0.033(3) 0.005(2) 0.001(2) 0.002(2)
C22 0.060(4) 0.035(3) 0.028(3) 0.002(2) 0.002(2) -0.001(3)
C23 0.076(5) 0.042(3) 0.035(3) 0.010(3) 0.002(3) 0.006(3)
C24 0.110(6) 0.026(3) 0.068(5) 0.008(3) -0.009(4) -0.015(4)
C25 0.078(5) 0.033(3) 0.049(4) -0.002(3) -0.014(3) -0.011(3)
Cu1 0.0371(3) 0.0267(3) 0.0180(2) -0.0014(3) -0.0019(2) -0.0010(3)
N1 0.034(2) 0.030(2) 0.023(2) -0.0037(16) 0.0006(17) -0.0002(18)
N2 0.097(5) 0.045(3) 0.051(3) 0.021(2) 0.010(3) 0.003(3)
N3 0.039(3) 0.029(2) 0.025(2) -0.0025(17) -0.0016(18) 0.0023(18)
N4 0.085(4) 0.045(3) 0.048(3) 0.017(2) 0.008(3) 0.001(3)

loop_
_atom_type_symbol
_atom_type_description
_atom_type_scat_dispersion_real
_atom_type_scat_dispersion_imag
_atom_type_scat_source
C C 0.0033 0.0016 'International Tables Vol C Tables 4.2.6.8 and 6.1.1.4'
H H 0.0000 0.0000 'International Tables Vol C Tables 4.2.6.8 and 6.1.1.4'
Cu Cu 0.3201 1.2651 'International Tables Vol C Tables 4.2.6.8 and 6.1.1.4'
N N 0.0061 0.0033 'International Tables Vol C Tables 4.2.6.8 and 6.1.1.4'
O O 0.0106 0.0060 'International Tables Vol C Tables 4.2.6.8 and 6.1.1.4'

loop_
_geom_angle_atom_site_label_1
_geom_angle_atom_site_label_2
_geom_angle_atom_site_label_3
_geom_angle
_geom_angle_site_symmetry_1
_geom_angle_site_symmetry_3
O2 C1 O1 124.4(5) . .
O2 C1 C2 120.9(5) . .
O1 C1 C2 114.7(4) . .
C1 C2 C4 111.6(4) . .
C1 C2 C3 107.0(4) . .
C4 C2 C3 112.3(5) . .
O3 C3 O4 125.2(5) . .
O3 C3 C2 121.0(5) . .
O4 C3 C2 113.8(5) . .
C1 O1 Cu1 118.0(3) . .
C3 O4 Cu1 128.2(4) . 4_565
N1 C6 C7 124.0(5) . .
C6 C7 C8 120.0(5) . .
C7 C8 C9 115.9(4) . .
C7 C8 C11 122.6(4) . .
C9 C8 C11 121.5(4) . .
C10 C9 C8 121.4(5) . .
N1 C10 C9 122.2(5) . .
C15 C11 C12 114.5(5) . .
C15 C11 C8 123.8(5) . .
C12 C11 C8 121.7(5) . .
C13 C12 C11 120.1(6) . .
N2 C13 C12 125.0(6) . .
N2 C14 C15 125.3(6) . .
C11 C15 C14 120.5(6) . .
N3 C16 C17 123.8(5) . .
C16 C17 C18 120.1(4) . .
C17 C18 C19 116.1(4) . .
C17 C18 C21 121.8(4) . .
C19 C18 C21 122.1(4) . .
C20 C19 C18 119.9(5) . .
N3 C20 C19 124.3(5) . .
C25 C21 C22 115.6(5) . .
C25 C21 C18 122.5(5) . .
C22 C21 C18 121.8(4) . .
C23 C22 C21 120.1(5) . .
N4 C23 C22 124.4(6) . .
N4 C24 C25 124.9(6) . .
C24 C25 C21 119.8(6) . .
O4 Cu1 O1 165.94(15) 4_666 .
O4 Cu1 N3 90.54(15) 4_666 .
O1 Cu1 N3 90.39(15) . .
O4 Cu1 N1 88.66(14) 4_666 .
O1 Cu1 N1 88.86(14) . .
N3 Cu1 N1 173.62(16) . .
O4 Cu1 O1W 114.85(16) 4_666 .
O1 Cu1 O1W 79.06(15) . .
N3 Cu1 O1W 94.42(15) . .
N1 Cu1 O1W 91.66(15) . .
C6 N1 C10 116.5(4) . .
C6 N1 Cu1 123.6(3) . .
C10 N1 Cu1 119.8(3) . .
C13 N2 C14 114.6(5) . .
C16 N3 C20 115.6(4) . .
C16 N3 Cu1 119.7(3) . .
C20 N3 Cu1 124.7(3) . .
C23 N4 C24 115.1(5) . .

loop_
_geom_bond_atom_site_label_1
_geom_bond_atom_site_label_2
_geom_bond_distance
_geom_bond_site_symmetry_2
C1 O2 1.226(6) .
C1 O1 1.264(5) .
C1 C2 1.528(6) .
C2 C4 1.528(7) .
C2 C3 1.530(6) .
C3 O3 1.228(6) .
C3 O4 1.280(6) .
O1 Cu1 1.943(3) .
O1W Cu1 2.289(4) .
O4 Cu1 1.930(3) 4_565
C6 N1 1.334(6) .
C6 C7 1.372(7) .
C7 C8 1.379(7) .
C8 C9 1.387(7) .
C8 C11 1.477(6) .
C9 C10 1.369(7) .
C10 N1 1.344(6) .
C11 C15 1.367(7) .
C11 C12 1.393(8) .
C12 C13 1.369(8) .
C13 N2 1.309(8) .
C14 N2 1.309(8) .
C14 C15 1.370(8) .
C16 N3 1.342(6) .
C16 C17 1.366(7) .
C17 C18 1.389(6) .
C18 C19 1.398(7) .
C18 C21 1.473(6) .
C19 C20 1.353(7) .
C20 N3 1.347(6) .
C21 C25 1.376(7) .
C21 C22 1.392(7) .
C22 C23 1.366(7) .
C23 N4 1.319(7) .
C24 N4 1.334(8) .
C24 C25 1.363(8) .
Cu1 O4 1.930(3) 4_666
Cu1 N3 2.050(4) .
Cu1 N1 2.064(4) .
